data_1551056
loop_
_publ_author_name
'Gladysiak, Andrzej'
'Nguyen, Tu Ngoc'
'Bounds, Richard'
'Zacharia, Anna'
'Itskos, Grigorios'
'Reimer, Jeffrey'
'Stylianou, Kyriakos'

_publ_section_title
;
 Temperature-dependent Interchromophoric Interaction in a Fluorescent
 Pyrene-based Metal--organic Framework
;
_journal_name_full 'Chemical Science'
_journal_paper_doi 10.1039/C9SC01422E
_journal_year 2019
_chemical_formula_moiety 'C88 H48 Mg3 O20'
_chemical_formula_sum 'C96.38 H67.56 Mg3 N2.79 O22.79'
_chemical_formula_weight 1702.28
_space_group_crystal_system triclinic
_space_group_IT_number 2
_space_group_name_Hall '-P 1'
_space_group_name_H-M_alt 'P -1'
_symmetry_space_group_name_Hall '-P 1'
_symmetry_space_group_name_H-M 'P -1'
_atom_sites_solution_hydrogens mixed
_atom_sites_solution_primary dual
_audit_creation_date 2019-02-13
_audit_creation_method
;
Olex2 1.2
(compiled 2018.05.29 svn.r3508 for OlexSys, GUI svn.r5506)
;
_audit_update_record
;
2019-02-13 deposited with the CCDC.    2019-05-14 downloaded from the CCDC.
;
_cell_angle_alpha 80.439(3)
_cell_angle_beta 77.037(4)
_cell_angle_gamma 75.856(3)
_cell_formula_units_Z 1
_cell_length_a 11.4034(5)
_cell_length_b 14.6274(5)
_cell_length_c 16.1091(7)
_cell_measurement_reflns_used 4518
_cell_measurement_temperature 350
_cell_measurement_theta_max 30.9120
_cell_measurement_theta_min 1.8560
_cell_volume 2521.50(18)
_computing_cell_refinement 'CrysAlisPro 1.171.38.43 (Rigaku OD, 2015)'
_computing_data_collection 'CrysAlisPro 1.171.38.43 (Rigaku OD, 2015)'
_computing_data_reduction 'CrysAlisPro 1.171.38.43 (Rigaku OD, 2015)'
_computing_molecular_graphics 'Olex2 (Dolomanov et al., 2009)'
_computing_publication_material 'Olex2 (Dolomanov et al., 2009)'
_computing_structure_refinement 'ShelXL (Sheldrick, 2015)'
_computing_structure_solution 'XT (Sheldrick, 2015)'
_diffrn_ambient_temperature 350
_diffrn_detector 'CCD plate'
_diffrn_detector_type PILATUS2M
_diffrn_measured_fraction_theta_full 0.751
_diffrn_measured_fraction_theta_max 0.571
_diffrn_measurement_details
;
List of Runs (angles in degrees, time in seconds):

  # Type    Start    End  Width  t~exp~   \w     \q     \k     \f   Frames
#--------------------------------------------------------------------------
  1  \w      0.00 360.00   1.00    1.00    --    0.00   0.00   0.00  360
;
_diffrn_measurement_device 'abstract diffractometer'
_diffrn_measurement_device_type PILATUS@SNBL
_diffrn_measurement_method '\w scans'
_diffrn_orient_matrix_type 'CrysAlisPro convention (1999,Acta A55,543-557)'
_diffrn_orient_matrix_UB_11 0.0126964000
_diffrn_orient_matrix_UB_12 0.0044435000
_diffrn_orient_matrix_UB_13 0.0404187000
_diffrn_orient_matrix_UB_21 -0.0492795000
_diffrn_orient_matrix_UB_22 -0.0225428000
_diffrn_orient_matrix_UB_23 0.0215559000
_diffrn_orient_matrix_UB_31 0.0417362000
_diffrn_orient_matrix_UB_32 -0.0452009000
_diffrn_orient_matrix_UB_33 -0.0007247000
_diffrn_radiation_monochromator 'Si (111)'
_diffrn_radiation_probe x-ray
_diffrn_radiation_type synchrotron
_diffrn_radiation_wavelength 0.7142
_diffrn_reflns_av_R_equivalents 0.0255
_diffrn_reflns_av_unetI/netI 0.0507
_diffrn_reflns_Laue_measured_fraction_full 0.751
_diffrn_reflns_Laue_measured_fraction_max 0.571
_diffrn_reflns_limit_h_max 16
_diffrn_reflns_limit_h_min -16
_diffrn_reflns_limit_k_max 18
_diffrn_reflns_limit_k_min -18
_diffrn_reflns_limit_l_max 23
_diffrn_reflns_limit_l_min -23
_diffrn_reflns_number 18816
_diffrn_reflns_point_group_measured_fraction_full 0.751
_diffrn_reflns_point_group_measured_fraction_max 0.571
_diffrn_reflns_theta_full 25.374
_diffrn_reflns_theta_max 31.795
_diffrn_reflns_theta_min 1.886
_diffrn_source 'European Synchrotron Radiation Facility, BM01 beamline'
_exptl_absorpt_coefficient_mu 0.097
_exptl_absorpt_correction_T_max 1.00000
_exptl_absorpt_correction_T_min 0.72388
_exptl_absorpt_correction_type multi-scan
_exptl_absorpt_process_details
;
CrysAlisPro 1.171.38.43 (Rigaku Oxford Diffraction, 2015)
Empirical absorption correction using spherical harmonics,
 implemented in SCALE3 ABSPACK scaling algorithm.
;
_exptl_crystal_colour yellow
_exptl_crystal_colour_primary yellow
_exptl_crystal_density_diffrn 1.121
_exptl_crystal_description block
_exptl_crystal_F_000 884
_exptl_crystal_size_max 0.18
_exptl_crystal_size_mid 0.11
_exptl_crystal_size_min 0.08
_refine_diff_density_max 0.669
_refine_diff_density_min -0.434
_refine_diff_density_rms 0.106
_refine_ls_extinction_method none
_refine_ls_goodness_of_fit_ref 1.238
_refine_ls_hydrogen_treatment constr
_refine_ls_matrix_type full
_refine_ls_number_parameters 503
_refine_ls_number_reflns 9688
_refine_ls_number_restraints 6
_refine_ls_restrained_S_all 1.238
_refine_ls_R_factor_all 0.1120
_refine_ls_R_factor_gt 0.1059
_refine_ls_shift/su_max 0.000
_refine_ls_shift/su_mean 0.000
_refine_ls_structure_factor_coef Fsqd
_refine_ls_weighting_details 'w=1/[\s^2^(Fo^2^)+(0.2000P)^2^] where P=(Fo^2^+2Fc^2^)/3'
_refine_ls_weighting_scheme calc
_refine_ls_wR_factor_gt 0.3011
_refine_ls_wR_factor_ref 0.3093
_reflns_Friedel_coverage 0.000
_reflns_number_gt 8388
_reflns_number_total 9688
_reflns_threshold_expression 'I > 2\s(I)'
_cod_data_source_file c9sc01422e2.cif
_cod_data_source_block SION7_T350
_cod_original_cell_volume 2521.50(19)
_cod_database_code 1551056
_shelx_shelxl_version_number 2018/3
_shelx_space_group_comment
;
The symmetry employed for this shelxl refinement is uniquely defined
by the following loop, which should always be used as a source of
symmetry information in preference to the above space-group names.
They are only intended as comments.
;
_shelx_estimated_absorpt_t_max 0.992
_shelx_estimated_absorpt_t_min 0.983
_reflns_odcompleteness_completeness 57.13
_reflns_odcompleteness_iscentric 1
_reflns_odcompleteness_theta 31.80
_olex2_refinement_description
;
1. Fixed Uiso
 At 1.2 times of:
  All C(H) groups
 At 1.5 times of:
  All O(H,H) groups
2. Restrained planarity
 C51, C52, C53, C54, C55, C56
 with sigma of 0.1
 C31, C32, C33, C34, C35, C36
 with sigma of 0.1
3.a Rotating group:
 O2(H2A,H2B)
3.b Aromatic/amide H refined with riding coordinates:
 C2(H2), C4(H4), C5(H5), C7(H7), C9(H9), C10(H10), C22(H22), C23(H23),
 C25(H25), C26(H26), C32(H32), C33(H33), C35(H35), C36(H36), C42(H42), C43(H43),
  C45(H45), C46(H46), C52(H52), C53(H53), C55(H55), C56(H56)
;
_olex2_submission_special_instructions 'No special instructions were received'
_oxdiff_exptl_absorpt_empirical_details
;
Empirical correction (ABSPACK) includes:
- Absorption correction using spherical harmonics
- Frame scaling
;
_oxdiff_exptl_absorpt_empirical_full_max 1.282
_oxdiff_exptl_absorpt_empirical_full_min 0.811

loop_
_space_group_symop_operation_xyz
'x, y, z'
'-x, -y, -z'

loop_
_atom_site_label
_atom_site_type_symbol
_atom_site_fract_x
_atom_site_fract_y
_atom_site_fract_z
_atom_site_U_iso_or_equiv
_atom_site_adp_type
_atom_site_occupancy
_atom_site_site_symmetry_order
_atom_site_calc_flag
_atom_site_refinement_flags_posn
_atom_site_refinement_flags_adp
_atom_site_refinement_flags_occupancy
C1 C 0.4857(3) 0.6889(2) 0.48261(15) 0.0397(7) Uani 1 1 d . . .
C2 C 0.4334(3) 0.7304(2) 0.55928(17) 0.0460(7) Uani 1 1 d . . .
H2 H 0.371163 0.784957 0.558365 0.055 Uiso 1 1 calc R . .
C3 C 0.4722(3) 0.6922(2) 0.63645(15) 0.0395(7) Uani 1 1 d . . .
C4 C 0.6137(3) 0.5714(2) 0.71564(15) 0.0467(8) Uani 1 1 d . . .
H4 H 0.576797 0.597478 0.766492 0.056 Uiso 1 1 calc R . .
C5 C 0.7121(3) 0.4968(2) 0.71578(16) 0.0456(7) Uani 1 1 d . . .
H5 H 0.740388 0.473801 0.766720 0.055 Uiso 1 1 calc R . .
C6 C 0.8824(3) 0.3809(2) 0.63594(15) 0.0397(6) Uani 1 1 d . . .
C7 C 0.9404(3) 0.3454(2) 0.55887(17) 0.0441(7) Uani 1 1 d . . .
H7 H 1.013434 0.299715 0.557097 0.053 Uiso 1 1 calc R . .
C8 C 0.8926(3) 0.3763(2) 0.48367(15) 0.0401(6) Uani 1 1 d . . .
C9 C 0.7318(3) 0.4839(2) 0.40882(16) 0.0460(8) Uani 1 1 d . . .
H9 H 0.765571 0.455099 0.358976 0.055 Uiso 1 1 calc R . .
C10 C 0.6350(3) 0.5581(2) 0.40841(14) 0.0452(7) Uani 1 1 d . . .
H10 H 0.602869 0.578768 0.358667 0.054 Uiso 1 1 calc R . .
C11 C 0.5801(3) 0.6061(2) 0.48374(14) 0.0380(7) Uani 1 1 d . . .
C12 C 0.5652(3) 0.6109(2) 0.63962(15) 0.0425(7) Uani 1 1 d . . .
C13 C 0.7741(3) 0.4522(2) 0.63956(14) 0.0366(6) Uani 1 1 d . . .
C14 C 0.7845(3) 0.4478(2) 0.48406(14) 0.0390(6) Uani 1 1 d . . .
C15 C 0.6230(3) 0.5666(2) 0.56274(14) 0.0353(6) Uani 1 1 d . . .
C16 C 0.7259(2) 0.48883(19) 0.56254(14) 0.0347(6) Uani 1 1 d . . .
C20 C 0.3603(3) 0.9042(2) 0.16576(16) 0.0462(7) Uani 1 1 d . . .
C21 C 0.3896(3) 0.8473(2) 0.24815(15) 0.0400(6) Uani 1 1 d . . .
C22 C 0.5098(3) 0.8273(3) 0.26238(19) 0.0573(9) Uani 1 1 d . . .
H22 H 0.570755 0.849800 0.221087 0.069 Uiso 1 1 calc R . .
C23 C 0.5394(3) 0.7747(3) 0.3369(2) 0.0609(10) Uani 1 1 d . . .
H23 H 0.620687 0.761161 0.344330 0.073 Uiso 1 1 calc R . .
C24 C 0.4507(3) 0.7411(2) 0.40155(15) 0.0392(6) Uani 1 1 d . . .
C25 C 0.3305(3) 0.7619(3) 0.38776(17) 0.0513(8) Uani 1 1 d . . .
H25 H 0.269249 0.740498 0.429583 0.062 Uiso 1 1 calc R . .
C26 C 0.3006(3) 0.8143(2) 0.31213(16) 0.0475(7) Uani 1 1 d . . .
H26 H 0.219501 0.827547 0.304280 0.057 Uiso 1 1 calc R . .
C30 C 0.3247(3) 0.9114(3) 0.9273(2) 0.0528(8) Uani 1 1 d . . .
C31 C 0.3502(3) 0.8568(2) 0.85073(17) 0.0456(7) Uani 1 1 d . . .
C32 C 0.2812(4) 0.7990(3) 0.8385(2) 0.0682(11) Uani 1 1 d . . .
H32 H 0.208166 0.794699 0.877122 0.082 Uiso 1 1 calc R . .
C33 C 0.3166(4) 0.7456(3) 0.7697(2) 0.0686(11) Uani 1 1 d . . .
H33 H 0.266335 0.707283 0.762433 0.082 Uiso 1 1 calc R . .
C34 C 0.4262(3) 0.7488(2) 0.71173(17) 0.0419(6) Uani 1 1 d . . .
C35 C 0.4941(4) 0.8094(4) 0.7236(3) 0.104(2) Uani 1 1 d . . .
H35 H 0.566428 0.814578 0.684527 0.124 Uiso 1 1 calc R . .
C36 C 0.4593(4) 0.8626(4) 0.7910(3) 0.0981(18) Uani 1 1 d . . .
H36 H 0.508017 0.902701 0.797054 0.118 Uiso 1 1 calc R . .
C40 C 1.1349(3) 0.1995(2) 0.91693(16) 0.0421(6) Uani 1 1 d . . .
C41 C 1.0629(3) 0.2506(2) 0.84806(17) 0.0403(6) Uani 1 1 d . . .
C42 C 1.1244(3) 0.2975(3) 0.7743(2) 0.0526(8) Uani 1 1 d . . .
H42 H 1.206446 0.299485 0.770234 0.063 Uiso 1 1 calc R . .
C43 C 1.0647(3) 0.3409(3) 0.70740(18) 0.0537(8) Uani 1 1 d . . .
H43 H 1.107461 0.370849 0.658593 0.064 Uiso 1 1 calc R . .
C44 C 0.9411(3) 0.3403(2) 0.71249(15) 0.0411(6) Uani 1 1 d . . .
C45 C 0.8790(3) 0.2943(2) 0.78749(17) 0.0434(7) Uani 1 1 d . . .
H45 H 0.796508 0.293251 0.792183 0.052 Uiso 1 1 calc R . .
C46 C 0.9388(3) 0.2507(2) 0.85406(17) 0.0432(7) Uani 1 1 d . . .
H46 H 0.896141 0.221316 0.903191 0.052 Uiso 1 1 calc R . .
C50 C 1.1554(3) 0.1766(3) 0.18855(19) 0.0501(7) Uani 1 1 d . . .
C51 C 1.0860(3) 0.2286(2) 0.26412(18) 0.0452(7) Uani 1 1 d . . .
C52 C 1.1402(4) 0.2855(3) 0.2978(3) 0.0860(15) Uani 1 1 d . . .
H52 H 1.220955 0.290226 0.273926 0.103 Uiso 1 1 calc R . .
C53 C 1.0763(4) 0.3361(3) 0.3670(3) 0.0845(15) Uani 1 1 d . . .
H53 H 1.113703 0.375764 0.386868 0.101 Uiso 1 1 calc R . .
C54 C 0.9585(3) 0.3272(2) 0.40539(15) 0.0404(6) Uani 1 1 d . . .
C55 C 0.9039(4) 0.2741(3) 0.3708(2) 0.0745(12) Uani 1 1 d . . .
H55 H 0.821404 0.272844 0.392329 0.089 Uiso 1 1 calc R . .
C56 C 0.9689(4) 0.2207(3) 0.3028(3) 0.0766(13) Uani 1 1 d . . .
H56 H 0.931655 0.179931 0.284344 0.092 Uiso 1 1 calc R . .
Mg1 Mg 0.500000 1.000000 0.000000 0.0307(3) Uani 1 2 d S T P
Mg2 Mg 1.17136(7) 0.03161(6) 0.06549(5) 0.0324(3) Uani 1 1 d . . .
O1 O 0.67039(16) 0.90506(14) -0.02814(11) 0.0373(4) Uani 1 1 d . . .
O2 O 1.00092(17) -0.00734(15) 0.10016(12) 0.0444(5) Uani 1 1 d . . .
H2A H 0.983539 -0.027493 0.156639 0.067 Uiso 1 1 d GR . .
H2B H 0.996524 -0.055351 0.071583 0.067 Uiso 1 1 d GR . .
O21 O 0.4519(3) 0.9234(3) 0.11272(19) 0.1115(15) Uani 1 1 d . . .
O22 O 0.2501(2) 0.93199(16) 0.15687(12) 0.0472(5) Uani 1 1 d . . .
O31 O 0.21737(19) 0.93596(16) 0.96861(12) 0.0469(5) Uani 1 1 d . . .
O32 O 0.4150(2) 0.9318(4) 0.9432(3) 0.1243(18) Uani 1 1 d . . .
O41 O 1.2349(2) 0.2205(2) 0.91495(16) 0.0669(7) Uani 1 1 d . . .
O42 O 1.09056(19) 0.13509(15) 0.97058(12) 0.0451(5) Uani 1 1 d . . .
O51 O 1.2633(2) 0.1851(3) 0.16056(19) 0.0828(10) Uani 1 1 d . . .
O52 O 1.1006(2) 0.12602(16) 0.16018(12) 0.0479(5) Uani 1 1 d . . .

loop_
_atom_site_aniso_label
_atom_site_aniso_U_11
_atom_site_aniso_U_22
_atom_site_aniso_U_33
_atom_site_aniso_U_23
_atom_site_aniso_U_13
_atom_site_aniso_U_12
C1 0.0449(16) 0.0469(18) 0.0235(9) -0.0008(10) -0.0074(9) -0.0040(15)
C2 0.0449(16) 0.0536(19) 0.0318(11) -0.0108(12) -0.0040(11) 0.0046(15)
C3 0.0385(15) 0.0498(18) 0.0250(10) -0.0095(10) -0.0045(9) 0.0023(15)
C4 0.0582(19) 0.053(2) 0.0209(10) -0.0085(11) -0.0087(10) 0.0060(18)
C5 0.0563(19) 0.0525(19) 0.0233(10) -0.0102(11) -0.0069(10) 0.0004(17)
C6 0.0421(15) 0.0480(17) 0.0266(10) -0.0030(10) -0.0064(9) -0.0060(14)
C7 0.0406(15) 0.0524(18) 0.0351(12) -0.0065(12) -0.0054(10) -0.0031(14)
C8 0.0414(15) 0.0479(17) 0.0250(10) -0.0066(10) 0.0020(9) -0.0045(15)
C9 0.0530(18) 0.058(2) 0.0233(10) -0.0101(11) -0.0073(10) -0.0011(18)
C10 0.0526(18) 0.060(2) 0.0164(9) -0.0074(10) -0.0064(9) 0.0024(17)
C11 0.0413(15) 0.0466(18) 0.0222(9) -0.0062(10) -0.0047(9) -0.0022(15)
C12 0.0407(15) 0.059(2) 0.0232(10) -0.0095(11) -0.0015(9) -0.0027(16)
C13 0.0391(14) 0.0428(16) 0.0239(9) -0.0059(10) -0.0038(9) -0.0021(14)
C14 0.0458(16) 0.0462(17) 0.0206(9) -0.0079(10) 0.0005(9) -0.0053(15)
C15 0.0380(14) 0.0419(16) 0.0228(9) -0.0068(9) -0.0037(9) -0.0026(14)
C16 0.0393(14) 0.0391(16) 0.0224(9) -0.0049(9) -0.0021(9) -0.0052(13)
C20 0.0419(16) 0.0537(19) 0.0283(11) 0.0096(11) -0.0034(10) 0.0045(15)
C21 0.0405(14) 0.0477(16) 0.0256(10) 0.0057(10) -0.0070(9) -0.0037(13)
C22 0.0349(15) 0.081(2) 0.0415(14) 0.0156(15) -0.0001(11) -0.0069(16)
C23 0.0341(15) 0.099(3) 0.0406(14) 0.0138(16) -0.0056(11) -0.0136(18)
C24 0.0399(14) 0.0441(16) 0.0276(10) -0.0024(10) -0.0056(9) 0.0003(13)
C25 0.0483(16) 0.075(2) 0.0293(11) 0.0050(12) -0.0021(10) -0.0242(16)
C26 0.0353(14) 0.072(2) 0.0313(11) 0.0110(12) -0.0103(10) -0.0122(15)
C30 0.0460(17) 0.071(2) 0.0452(14) -0.0298(15) -0.0051(12) -0.0068(16)
C31 0.0367(14) 0.064(2) 0.0378(12) -0.0250(13) -0.0057(10) -0.0019(15)
C32 0.060(2) 0.091(3) 0.0549(18) -0.0408(19) 0.0220(15) -0.027(2)
C33 0.070(2) 0.087(3) 0.0564(18) -0.0423(19) 0.0187(16) -0.037(2)
C34 0.0373(14) 0.0493(18) 0.0339(11) -0.0128(11) -0.0029(10) 0.0024(14)
C35 0.059(2) 0.164(5) 0.101(3) -0.088(4) 0.045(2) -0.056(3)
C36 0.070(3) 0.147(4) 0.097(3) -0.084(3) 0.030(2) -0.055(3)
C40 0.0439(15) 0.0477(17) 0.0323(11) -0.0008(11) -0.0118(10) -0.0038(14)
C41 0.0405(14) 0.0394(16) 0.0361(11) -0.0016(11) -0.0091(10) 0.0003(13)
C42 0.0404(16) 0.063(2) 0.0495(15) 0.0095(14) -0.0096(12) -0.0111(15)
C43 0.0528(17) 0.073(2) 0.0336(12) 0.0128(13) -0.0067(11) -0.0235(17)
C44 0.0408(14) 0.0498(17) 0.0279(10) -0.0052(11) -0.0081(10) 0.0010(14)
C45 0.0354(14) 0.0532(18) 0.0359(12) 0.0054(12) -0.0065(10) -0.0063(14)
C46 0.0384(14) 0.0493(17) 0.0333(11) 0.0046(11) -0.0024(10) -0.0037(14)
C50 0.0429(16) 0.066(2) 0.0408(13) -0.0251(14) 0.0019(11) -0.0078(16)
C51 0.0380(14) 0.0538(18) 0.0408(13) -0.0209(12) 0.0021(11) -0.0031(14)
C52 0.060(2) 0.124(4) 0.084(3) -0.072(3) 0.037(2) -0.044(2)
C53 0.077(3) 0.115(3) 0.077(2) -0.067(3) 0.032(2) -0.055(3)
C54 0.0382(14) 0.0486(17) 0.0271(10) -0.0118(10) -0.0008(9) 0.0044(14)
C55 0.054(2) 0.106(3) 0.069(2) -0.050(2) 0.0269(17) -0.036(2)
C56 0.059(2) 0.115(3) 0.070(2) -0.062(2) 0.0213(17) -0.043(2)
Mg1 0.0260(6) 0.0460(8) 0.0164(4) -0.0043(4) -0.0007(4) -0.0036(6)
Mg2 0.0293(5) 0.0429(6) 0.0223(3) -0.0036(3) -0.0032(3) -0.0045(4)
O1 0.0274(8) 0.0436(11) 0.0344(8) -0.0048(8) -0.0022(7) 0.0014(9)
O2 0.0371(10) 0.0566(13) 0.0385(9) -0.0060(9) -0.0020(7) -0.0132(10)
O21 0.0487(14) 0.163(3) 0.0630(16) 0.0673(19) 0.0135(12) 0.0141(18)
O22 0.0504(12) 0.0570(13) 0.0295(8) 0.0048(8) -0.0090(8) -0.0082(11)
O31 0.0428(11) 0.0606(14) 0.0329(8) -0.0161(9) -0.0026(8) -0.0002(11)
O32 0.0414(15) 0.211(4) 0.148(3) -0.147(3) -0.0067(17) -0.005(2)
O41 0.0511(13) 0.0821(17) 0.0643(14) 0.0320(13) -0.0262(11) -0.0217(13)
O42 0.0431(11) 0.0554(13) 0.0333(8) 0.0045(8) -0.0115(8) -0.0067(10)
O51 0.0476(14) 0.128(3) 0.0823(18) -0.0720(18) 0.0229(12) -0.0285(15)
O52 0.0425(11) 0.0603(14) 0.0381(9) -0.0204(9) 0.0023(8) -0.0053(11)

loop_
_atom_type_symbol
_atom_type_description
_atom_type_scat_dispersion_real
_atom_type_scat_dispersion_imag
_atom_type_scat_source
C C 0.0033 0.0016 'International Tables Vol C Tables 4.2.6.8 and 6.1.1.4'
H H 0.0000 0.0000 'International Tables Vol C Tables 4.2.6.8 and 6.1.1.4'
Mg Mg 0.0486 0.0363 'International Tables Vol C Tables 4.2.6.8 and 6.1.1.4'
N N 0.0061 0.0033 'International Tables Vol C Tables 4.2.6.8 and 6.1.1.4'
O O 0.0106 0.0060 'International Tables Vol C Tables 4.2.6.8 and 6.1.1.4'

loop_
_geom_angle_atom_site_label_1
_geom_angle_atom_site_label_2
_geom_angle_atom_site_label_3
_geom_angle
_geom_angle_site_symmetry_1
_geom_angle_site_symmetry_3
C2 C1 C24 118.3(3) . .
C11 C1 C2 119.1(2) . .
C11 C1 C24 122.1(2) . .
C1 C2 H2 118.9 . .
C3 C2 C1 122.1(3) . .
C3 C2 H2 118.9 . .
C2 C3 C34 118.6(3) . .
C12 C3 C2 120.2(2) . .
C12 C3 C34 120.5(2) . .
C5 C4 H4 119.0 . .
C5 C4 C12 122.1(2) . .
C12 C4 H4 119.0 . .
C4 C5 H5 118.9 . .
C4 C5 C13 122.3(2) . .
C13 C5 H5 118.9 . .
C7 C6 C13 119.9(2) . .
C7 C6 C44 117.0(3) . .
C13 C6 C44 123.0(2) . .
C6 C7 H7 118.9 . .
C6 C7 C8 122.1(3) . .
C8 C7 H7 118.9 . .
C7 C8 C14 120.0(2) . .
C7 C8 C54 117.4(3) . .
C14 C8 C54 122.6(2) . .
C10 C9 H9 119.0 . .
C10 C9 C14 122.0(2) . .
C14 C9 H9 119.0 . .
C9 C10 H10 119.4 . .
C9 C10 C11 121.3(2) . .
C11 C10 H10 119.4 . .
C1 C11 C10 122.2(2) . .
C1 C11 C15 119.5(2) . .
C10 C11 C15 118.3(3) . .
C3 C12 C4 122.8(2) . .
C3 C12 C15 119.9(2) . .
C4 C12 C15 117.1(3) . .
C6 C13 C5 123.4(2) . .
C6 C13 C16 119.3(2) . .
C16 C13 C5 117.0(3) . .
C8 C14 C9 122.8(2) . .
C8 C14 C16 118.8(2) . .
C9 C14 C16 118.4(3) . .
C12 C15 C11 119.1(3) . .
C16 C15 C11 119.8(2) . .
C16 C15 C12 121.0(2) . .
C13 C16 C14 119.7(3) . .
C15 C16 C13 120.5(2) . .
C15 C16 C14 119.8(2) . .
O21 C20 C21 114.6(3) . .
O21 C20 O22 125.7(2) . .
O22 C20 C21 119.6(2) . .
C22 C21 C20 119.5(2) . .
C26 C21 C20 122.5(3) . .
C26 C21 C22 118.0(2) . .
C21 C22 H22 119.6 . .
C23 C22 C21 120.7(3) . .
C23 C22 H22 119.6 . .
C22 C23 H23 119.1 . .
C22 C23 C24 121.8(3) . .
C24 C23 H23 119.1 . .
C23 C24 C1 119.8(3) . .
C25 C24 C1 122.6(2) . .
C25 C24 C23 117.5(2) . .
C24 C25 H25 119.6 . .
C24 C25 C26 120.8(2) . .
C26 C25 H25 119.6 . .
C21 C26 C25 121.2(3) . .
C21 C26 H26 119.4 . .
C25 C26 H26 119.4 . .
O31 C30 C31 121.1(3) . .
O32 C30 C31 115.3(3) . .
O32 C30 O31 123.6(3) . .
C32 C31 C30 125.4(3) . .
C32 C31 C36 117.9(3) . .
C36 C31 C30 116.5(3) . .
C31 C32 H32 119.1 . .
C31 C32 C33 121.7(3) . .
C33 C32 H32 119.1 . .
C32 C33 H33 119.6 . .
C34 C33 C32 120.7(3) . .
C34 C33 H33 119.6 . .
C33 C34 C3 124.1(3) . .
C35 C34 C3 118.8(3) . .
C35 C34 C33 117.0(3) . .
C34 C35 H35 118.8 . .
C36 C35 C34 122.5(3) . .
C36 C35 H35 118.8 . .
C31 C36 H36 119.9 . .
C35 C36 C31 120.1(4) . .
C35 C36 H36 119.9 . .
O41 C40 C41 117.3(2) . .
O41 C40 O42 125.0(2) . .
O42 C40 C41 117.6(2) . .
C42 C41 C40 118.5(3) . .
C46 C41 C40 122.7(2) . .
C46 C41 C42 118.7(2) . .
C41 C42 H42 119.6 . .
C43 C42 C41 120.9(3) . .
C43 C42 H42 119.6 . .
C42 C43 H43 119.7 . .
C42 C43 C44 120.7(3) . .
C44 C43 H43 119.7 . .
C43 C44 C6 119.2(2) . .
C43 C44 C45 118.2(2) . .
C45 C44 C6 122.4(2) . .
C44 C45 H45 119.5 . .
C46 C45 C44 121.0(3) . .
C46 C45 H45 119.5 . .
C41 C46 H46 119.8 . .
C45 C46 C41 120.5(2) . .
C45 C46 H46 119.8 . .
O51 C50 C51 116.6(3) . .
O51 C50 O52 125.4(3) . .
O52 C50 C51 117.9(3) . .
C52 C51 C50 120.8(3) . .
C56 C51 C50 121.7(3) . .
C56 C51 C52 117.4(3) . .
C51 C52 H52 119.1 . .
C51 C52 C53 121.7(3) . .
C53 C52 H52 119.1 . .
C52 C53 H53 120.0 . .
C54 C53 C52 120.1(3) . .
C54 C53 H53 120.0 . .
C53 C54 C8 120.2(3) . .
C55 C54 C8 121.5(3) . .
C55 C54 C53 118.2(3) . .
C54 C55 H55 119.1 . .
C54 C55 C56 121.7(3) . .
C56 C55 H55 119.1 . .
C51 C56 C55 120.5(3) . .
C51 C56 H56 119.8 . .
C55 C56 H56 119.8 . .
Mg2 Mg1 Mg2 180.00(3) 2_765 1_465
O1 Mg1 Mg2 147.32(5) 2_675 2_765
O1 Mg1 Mg2 32.68(5) 2_675 1_465
O1 Mg1 Mg2 32.68(5) . 2_765
O1 Mg1 Mg2 147.32(5) . 1_465
O1 Mg1 O1 180.0 2_675 .
O21 Mg1 Mg2 68.00(8) 2_675 2_765
O21 Mg1 Mg2 68.00(8) . 1_465
O21 Mg1 Mg2 112.00(8) . 2_765
O21 Mg1 Mg2 112.00(8) 2_675 1_465
O21 Mg1 O1 92.24(10) 2_675 2_675
O21 Mg1 O1 87.76(10) . 2_675
O21 Mg1 O1 92.24(10) . .
O21 Mg1 O1 87.76(10) 2_675 .
O21 Mg1 O21 180.0 . 2_675
O32 Mg1 Mg2 117.58(8) 1_554 2_765
O32 Mg1 Mg2 117.58(8) 2_676 1_465
O32 Mg1 Mg2 62.42(8) 1_554 1_465
O32 Mg1 Mg2 62.42(8) 2_676 2_765
O32 Mg1 O1 93.33(11) 1_554 .
O32 Mg1 O1 86.67(11) 1_554 2_675
O32 Mg1 O1 93.33(11) 2_676 2_675
O32 Mg1 O1 86.67(11) 2_676 .
O32 Mg1 O21 89.6(2) 2_676 .
O32 Mg1 O21 89.6(2) 1_554 2_675
O32 Mg1 O21 90.4(2) 1_554 .
O32 Mg1 O21 90.4(2) 2_676 2_675
O32 Mg1 O32 180.00(19) 2_676 1_554
O1 Mg2 Mg1 31.81(5) 2_765 1_645
O1 Mg2 O31 98.81(8) 2_765 1_644
O1 Mg2 O42 87.07(8) 2_765 1_554
O2 Mg2 Mg1 157.32(7) . 1_645
O2 Mg2 O1 170.70(9) . 2_765
O2 Mg2 O31 86.68(9) . 1_644
O2 Mg2 O42 85.93(8) . 1_554
O2 Mg2 O52 86.02(9) . .
O22 Mg2 Mg1 72.76(6) 1_645 1_645
O22 Mg2 O1 92.65(8) 1_645 2_765
O22 Mg2 O2 94.35(9) 1_645 .
O22 Mg2 O31 94.93(9) 1_645 1_644
O22 Mg2 O42 179.72(9) 1_645 1_554
O22 Mg2 O52 88.59(9) 1_645 .
O31 Mg2 Mg1 76.23(6) 1_644 1_645
O42 Mg2 Mg1 106.98(6) 1_554 1_645
O42 Mg2 O31 85.08(8) 1_554 1_644
O52 Mg2 Mg1 111.59(6) . 1_645
O52 Mg2 O1 88.05(8) . 2_765
O52 Mg2 O31 172.12(9) . 1_644
O52 Mg2 O42 91.43(9) . 1_554
Mg1 O1 Mg2 115.52(9) . 2_765
Mg2 O2 H2A 111.6 . .
Mg2 O2 H2B 113.2 . .
H2A O2 H2B 106.7 . .
C20 O21 Mg1 142.4(2) . .
C20 O22 Mg2 130.68(18) . 1_465
C30 O31 Mg2 122.65(19) . 1_466
C30 O32 Mg1 154.7(2) . 1_556
C40 O42 Mg2 130.54(18) . 1_556
C50 O52 Mg2 129.26(19) . .

loop_
_geom_bond_atom_site_label_1
_geom_bond_atom_site_label_2
_geom_bond_distance
_geom_bond_site_symmetry_2
C1 C2 1.411(4) .
C1 C11 1.411(5) .
C1 C24 1.484(3) .
C2 H2 0.9300 .
C2 C3 1.396(4) .
C3 C12 1.389(5) .
C3 C34 1.506(4) .
C4 H4 0.9300 .
C4 C5 1.360(5) .
C4 C12 1.433(4) .
C5 H5 0.9300 .
C5 C13 1.444(4) .
C6 C7 1.388(4) .
C6 C13 1.404(4) .
C6 C44 1.502(3) .
C7 H7 0.9300 .
C7 C8 1.401(4) .
C8 C14 1.408(4) .
C8 C54 1.511(3) .
C9 H9 0.9300 .
C9 C10 1.346(5) .
C9 C14 1.438(4) .
C10 H10 0.9300 .
C10 C11 1.445(3) .
C11 C15 1.446(3) .
C12 C15 1.442(3) .
C13 C16 1.439(3) .
C14 C16 1.443(3) .
C15 C16 1.421(5) .
C20 C21 1.504(3) .
C20 O21 1.250(4) .
C20 O22 1.256(4) .
C21 C22 1.393(4) .
C21 C26 1.389(4) .
C22 H22 0.9300 .
C22 C23 1.376(4) .
C23 H23 0.9300 .
C23 C24 1.397(4) .
C24 C25 1.390(4) .
C25 H25 0.9300 .
C25 C26 1.392(4) .
C26 H26 0.9300 .
C30 C31 1.515(4) .
C30 O31 1.252(4) .
C30 O32 1.228(4) .
C31 C32 1.351(5) .
C31 C36 1.403(5) .
C32 H32 0.9300 .
C32 C33 1.391(4) .
C33 H33 0.9300 .
C33 C34 1.387(4) .
C34 C35 1.372(5) .
C35 H35 0.9300 .
C35 C36 1.370(5) .
C36 H36 0.9300 .
C40 C41 1.515(4) .
C40 O41 1.243(4) .
C40 O42 1.287(3) .
C41 C42 1.403(4) .
C41 C46 1.395(4) .
C42 H42 0.9300 .
C42 C43 1.385(4) .
C43 H43 0.9300 .
C43 C44 1.397(4) .
C44 C45 1.412(4) .
C45 H45 0.9300 .
C45 C46 1.382(4) .
C46 H46 0.9300 .
C50 C51 1.506(4) .
C50 O51 1.241(4) .
C50 O52 1.270(4) .
C51 C52 1.385(5) .
C51 C56 1.366(4) .
C52 H52 0.9300 .
C52 C53 1.402(5) .
C53 H53 0.9300 .
C53 C54 1.376(5) .
C54 C55 1.355(4) .
C55 H55 0.9300 .
C55 C56 1.412(5) .
C56 H56 0.9300 .
Mg1 Mg2 3.5934(8) 2_765
Mg1 Mg2 3.5934(8) 1_465
Mg1 O1 2.0987(19) .
Mg1 O1 2.0987(19) 2_675
Mg1 O21 2.008(2) .
Mg1 O21 2.008(2) 2_675
Mg1 O32 1.987(3) 2_676
Mg1 O32 1.987(3) 1_554
Mg2 O1 2.1497(19) 2_765
Mg2 O2 2.089(2) .
Mg2 O22 2.083(2) 1_645
Mg2 O31 2.161(2) 1_644
Mg2 O42 2.159(2) 1_554
Mg2 O52 2.118(2) .
O2 H2A 0.9014 .
O2 H2B 0.9180 .

loop_
_geom_torsion_atom_site_label_1
_geom_torsion_atom_site_label_2
_geom_torsion_atom_site_label_3
_geom_torsion_atom_site_label_4
_geom_torsion
_geom_torsion_site_symmetry_4
C1 C2 C3 C12 0.2(5) .
C1 C2 C3 C34 170.6(3) .
C1 C11 C15 C12 2.2(4) .
C1 C11 C15 C16 -173.9(3) .
C1 C24 C25 C26 177.4(3) .
C2 C1 C11 C10 177.9(3) .
C2 C1 C11 C15 -1.2(4) .
C2 C1 C24 C23 114.9(3) .
C2 C1 C24 C25 -62.5(4) .
C2 C3 C12 C4 176.4(3) .
C2 C3 C12 C15 0.8(4) .
C2 C3 C34 C33 87.1(4) .
C2 C3 C34 C35 -91.3(5) .
C3 C12 C15 C11 -1.9(4) .
C3 C12 C15 C16 174.1(3) .
C3 C34 C35 C36 -179.3(5) .
C4 C5 C13 C6 174.0(3) .
C4 C5 C13 C16 -1.2(4) .
C4 C12 C15 C11 -177.8(3) .
C4 C12 C15 C16 -1.8(4) .
C5 C4 C12 C3 -174.0(3) .
C5 C4 C12 C15 1.7(5) .
C5 C13 C16 C14 179.4(3) .
C5 C13 C16 C15 1.0(4) .
C6 C7 C8 C14 2.2(4) .
C6 C7 C8 C54 -175.4(3) .
C6 C13 C16 C14 4.0(4) .
C6 C13 C16 C15 -174.3(2) .
C6 C44 C45 C46 174.6(3) .
C7 C6 C13 C5 -176.2(3) .
C7 C6 C13 C16 -1.2(4) .
C7 C6 C44 C43 54.2(4) .
C7 C6 C44 C45 -120.6(3) .
C7 C8 C14 C9 178.9(3) .
C7 C8 C14 C16 0.7(4) .
C7 C8 C54 C53 -66.0(4) .
C7 C8 C54 C55 114.5(4) .
C8 C14 C16 C13 -3.8(4) .
C8 C14 C16 C15 174.6(2) .
C8 C54 C55 C56 -173.8(4) .
C9 C10 C11 C1 174.4(3) .
C9 C10 C11 C15 -6.4(4) .
C9 C14 C16 C13 178.0(3) .
C9 C14 C16 C15 -3.7(4) .
C10 C9 C14 C8 -173.9(3) .
C10 C9 C14 C16 4.3(5) .
C10 C11 C15 C12 -177.0(3) .
C10 C11 C15 C16 6.9(4) .
C11 C1 C2 C3 0.0(4) .
C11 C1 C24 C23 -57.0(4) .
C11 C1 C24 C25 125.6(3) .
C11 C15 C16 C13 176.4(2) .
C11 C15 C16 C14 -1.9(4) .
C12 C3 C34 C33 -102.6(4) .
C12 C3 C34 C35 79.1(5) .
C12 C4 C5 C13 -0.2(5) .
C12 C15 C16 C13 0.4(4) .
C12 C15 C16 C14 -177.9(2) .
C13 C6 C7 C8 -2.0(4) .
C13 C6 C44 C43 -125.4(3) .
C13 C6 C44 C45 59.9(4) .
C14 C8 C54 C53 116.4(4) .
C14 C8 C54 C55 -63.1(4) .
C14 C9 C10 C11 0.8(5) .
C20 C21 C22 C23 -179.4(3) .
C20 C21 C26 C25 -179.9(3) .
C21 C20 O21 Mg1 -172.0(5) .
C21 C20 O22 Mg2 166.5(2) 1_465
C21 C22 C23 C24 -1.4(6) .
C22 C21 C26 C25 -0.8(5) .
C22 C23 C24 C1 -176.9(3) .
C22 C23 C24 C25 0.7(6) .
C23 C24 C25 C26 -0.1(5) .
C24 C1 C2 C3 -172.1(3) .
C24 C1 C11 C10 -10.3(4) .
C24 C1 C11 C15 170.6(2) .
C24 C25 C26 C21 0.1(5) .
C26 C21 C22 C23 1.4(6) .
C30 C31 C32 C33 -174.8(4) .
C30 C31 C36 C35 174.8(5) .
C31 C30 O31 Mg2 -170.4(2) 1_466
C31 C30 O32 Mg1 166.7(8) 1_556
C31 C32 C33 C34 1.2(6) .
C32 C31 C36 C35 -1.1(8) .
C32 C33 C34 C3 179.0(3) .
C32 C33 C34 C35 -2.6(6) .
C33 C34 C35 C36 2.2(8) .
C34 C3 C12 C4 6.2(5) .
C34 C3 C12 C15 -169.4(3) .
C34 C35 C36 C31 -0.4(10) .
C36 C31 C32 C33 0.7(6) .
C40 C41 C42 C43 176.6(3) .
C40 C41 C46 C45 -176.7(3) .
C41 C40 O42 Mg2 169.87(18) 1_556
C41 C42 C43 C44 1.0(6) .
C42 C41 C46 C45 1.7(5) .
C42 C43 C44 C6 -174.9(3) .
C42 C43 C44 C45 0.0(5) .
C43 C44 C45 C46 -0.2(5) .
C44 C6 C7 C8 178.4(3) .
C44 C6 C13 C5 3.3(4) .
C44 C6 C13 C16 178.4(2) .
C44 C45 C46 C41 -0.6(5) .
C46 C41 C42 C43 -1.9(5) .
C50 C51 C52 C53 178.6(4) .
C50 C51 C56 C55 -176.8(4) .
C51 C50 O52 Mg2 -172.7(2) .
C51 C52 C53 C54 2.6(8) .
C52 C51 C56 C55 4.2(7) .
C52 C53 C54 C8 175.8(4) .
C52 C53 C54 C55 -4.6(7) .
C53 C54 C55 C56 6.6(7) .
C54 C8 C14 C9 -3.6(4) .
C54 C8 C14 C16 178.2(3) .
C54 C55 C56 C51 -6.6(7) .
C56 C51 C52 C53 -2.3(7) .
O21 C20 C21 C22 5.1(5) .
O21 C20 C21 C26 -175.7(4) .
O21 C20 O22 Mg2 -9.8(6) 1_465
O22 C20 C21 C22 -171.6(3) .
O22 C20 C21 C26 7.6(5) .
O22 C20 O21 Mg1 4.5(9) .
O31 C30 C31 C32 -27.3(6) .
O31 C30 C31 C36 157.2(4) .
O31 C30 O32 Mg1 -10.9(13) 1_556
O32 C30 C31 C32 155.1(5) .
O32 C30 C31 C36 -20.4(6) .
O32 C30 O31 Mg2 7.0(6) 1_466
O41 C40 C41 C42 17.1(4) .
O41 C40 C41 C46 -164.6(3) .
O41 C40 O42 Mg2 -6.9(5) 1_556
O42 C40 C41 C42 -160.0(3) .
O42 C40 C41 C46 18.4(4) .
O51 C50 C51 C52 2.2(6) .
O51 C50 C51 C56 -176.8(4) .
O51 C50 O52 Mg2 5.4(6) .
O52 C50 C51 C52 -179.5(4) .
O52 C50 C51 C56 1.5(5) .

loop_
_smtbx_masks_void_nr
_smtbx_masks_void_average_x
_smtbx_masks_void_average_y
_smtbx_masks_void_average_z
_smtbx_masks_void_volume
_smtbx_masks_void_count_electrons
1 -0.282 0.000 0.500 485.0 60.5
2 -0.970 0.500 0.000 568.9 62.2
